data_7036442
loop_
_publ_author_name
'Smith, A. L.'
'Raison, P. E.'
'Hen, A.'
'Bykov, D.'
'Colineau, E.'
'Sanchez, J.-P.'
'Konings, R. J. M.'
'Cheetham, A. K.'

_publ_section_title
;
 Structural investigation of Na3NpO4 and Na3PuO4 using X-ray diffraction
 and (237)Np M\"ossbauer spectroscopy.
;
_journal_issue 42
_journal_name_full 'Dalton transactions (Cambridge, England : 2003)'
_journal_page_first 18370
_journal_page_last 18377
_journal_paper_doi 10.1039/c5dt02168e
_journal_volume 44
_journal_year 2015
_chemical_formula_moiety 'Np O4, 3(Na)'
_chemical_formula_structural 'Na3 Np1 O4'
_chemical_formula_sum 'Na3 Np O4'
_chemical_formula_weight 370.02
_chemical_name_common 'Trisodium neptunate'
_chemical_name_systematic ' Na3NpO4'
_space_group_IT_number 69
_symmetry_cell_setting orthorhombic
_symmetry_space_group_name_Hall '-F 2 2'
_symmetry_space_group_name_H-M 'F m m m'
_cell_angle_alpha 90.00000
_cell_angle_beta 90.00000
_cell_angle_gamma 90.00000
_cell_formula_units_Z 8
_cell_length_a 13.35297(7)
_cell_length_b 9.62866(4)
_cell_length_c 6.67291(3)
_cell_measurement_temperature 298
_cell_volume 857.944(7)
_computing_structure_refinement FULLPROF
_diffrn_ambient_temperature 298
_diffrn_detector 'LinxEye position sensitive detector'
_diffrn_detector_type 'LinxEye position sensitive detector'
_diffrn_measurement_device_type 'Bruker D8 Advance X-ray diffractometer'
_diffrn_measurement_method X-Ray
_diffrn_radiation_monochromator Ge[111]
_diffrn_radiation_type 'Cu K\a'
_diffrn_radiation_wavelength 1.540598
_diffrn_source 'Copper X-ray tube'
_diffrn_source_target Cu
_exptl_absorpt_coefficient_mu 119.016
_exptl_crystal_density_diffrn 5.729
_exptl_crystal_F_000 1264.0
_pd_instr_location ' Institute for Transuranium Elements, Karlsruhe'
_pd_meas_2theta_range_inc 0.009207
_pd_meas_2theta_range_max 119.99220
_pd_meas_2theta_range_min 10.00000
_pd_meas_number_of_points 11948
_pd_meas_scan_method step
_pd_proc_2theta_range_inc 0.009207
_pd_proc_2theta_range_max 119.9752
_pd_proc_2theta_range_min 9.9830
_pd_proc_ls_prof_R_factor 4.3030
_pd_proc_ls_prof_wR_expected 3.2514
_pd_proc_ls_prof_wR_factor 6.7665
_pd_proc_wavelength 1.540598
_refine_ls_goodness_of_fit_all 2.0811
_refine_ls_number_parameters 16
_refine_ls_number_reflns 208
_refine_ls_number_restraints 0
_refine_ls_R_I_factor 7.7403
_cod_data_source_file c5dt02168e1.cif
_cod_data_source_block Na3NpO4
_cod_depositor_comments
;
The following automatic conversions were performed:

'_symmetry_cell_setting' value 'Orthorhombic' changed to
'orthorhombic' according to
/usr/data/users/saulius/crontab/automatic-downloads/rss-feeds/RSC/lib/dictionaries/cif_core.dic
dictionary named 'cif_core.dic' version 2.4.2 from 2011-04-26.

Automatic conversion script
Id: cif_fix_values 3271 2015-04-21 07:52:19Z andrius 

 Adding full bibliography for 7036441--7036442.cif.
;
_cod_database_code 7036442
_pd_proc_ls_prof_cr_factor 18.1697
_pd_proc_ls_prof_cwr_factor 16.2613
_pd_proc_ls_prof_cwr_expected 7.8138
_pd_proc_ls_prof_chi2 4.3310
_pd_proc_ls_prof_echi2 4.7055

loop_
_symmetry_equiv_pos_as_xyz
x,y,z
x,-y,-z
-x,y,-z
-x,-y,z
-x,-y,-z
-x,y,z
x,-y,z
x,y,-z
x+1/2,y+1/2,z
x+1/2,-y+1/2,-z
-x+1/2,y+1/2,-z
-x+1/2,-y+1/2,z
-x+1/2,-y+1/2,-z
-x+1/2,y+1/2,z
x+1/2,-y+1/2,z
x+1/2,y+1/2,-z
x+1/2,y,z+1/2
x+1/2,-y,-z+1/2
-x+1/2,y,-z+1/2
-x+1/2,-y,z+1/2
-x+1/2,-y,-z+1/2
-x+1/2,y,z+1/2
x+1/2,-y,z+1/2
x+1/2,y,-z+1/2
x,y+1/2,z+1/2
x,-y+1/2,-z+1/2
-x,y+1/2,-z+1/2
-x,-y+1/2,z+1/2
-x,-y+1/2,-z+1/2
-x,y+1/2,z+1/2
x,-y+1/2,z+1/2
x,y+1/2,-z+1/2

loop_
_atom_site_label
_atom_site_fract_x
_atom_site_fract_y
_atom_site_fract_z
_atom_site_U_iso_or_equiv
_atom_site_occupancy
_atom_site_adp_type
_atom_site_type_symbol
Np 0.13141(7) 0.00000 0.00000 0.00316 1.00000 Uiso Np
Na1 0.1145(6) 0.50000 0.00000 0.00457 1.00000 Uiso Na
Na2 0.00000 0.25000 0.25000 0.00457 1.00000 Uiso Na
Na3 0.25000 0.25000 0.25000 0.00457 1.00000 Uiso Na
O1 0.00000 0.50000 0.2508(12) 0.01286 1.0000 Uiso O
O2 0.25000 0.00000 0.25000 0.01286 1.0000 Uiso O
O3 0.1300(8) 0.2146(6) 0.00000 0.01286 1.00000 Uiso O

loop_
_atom_type_symbol
_atom_type_scat_Cromer_Mann_a1
_atom_type_scat_Cromer_Mann_b1
_atom_type_scat_Cromer_Mann_a2
_atom_type_scat_Cromer_Mann_b2
_atom_type_scat_Cromer_Mann_a3
_atom_type_scat_Cromer_Mann_b3
_atom_type_scat_Cromer_Mann_a4
_atom_type_scat_Cromer_Mann_b4
_atom_type_scat_Cromer_Mann_c
_atom_type_scat_dispersion_real
_atom_type_scat_dispersion_imag
_atom_type_scat_source
np+4 35.51030 0.49863 22.57870 2.96627 12.77660 11.94840 4.92159 22.75020 13.21160 -5.52900 13.96700 International_Tables_for_Crystallography_Vol.C(1991)_Tables_6.1.1.4_and_6.1.1.5
na+1 3.25650 2.66710 3.93620 6.11530 1.39980 0.20010 1.00320 14.03900 0.40400 0.12900 0.12400 International_Tables_for_Crystallography_Vol.C(1991)_Tables_6.1.1.4_and_6.1.1.5
o-2 4.75800 7.83100 3.63700 30.05000 0.00000 0.00000 0.00000 0.00000 1.59400 0.04700 0.03200 International_Tables_for_Crystallography_Vol.C(1991)_Tables_6.1.1.4_and_6.1.1.5

loop_
_geom_angle_atom_site_label_1
_geom_angle_atom_site_label_2
_geom_angle_atom_site_label_3
_geom_angle
_geom_angle_site_symmetry_1
_geom_angle_site_symmetry_3
O1 Np O1 86.9(4) 25_544 26_555
O1 Np O2 177.0(3) 25_544 1_555
O1 Np O2 90.05(13) 25_544 2_555
O1 Np O3 89.6(4) 25_544 1_555
O1 Np O3 89.6(4) 25_544 2_555
O1 Np O2 90.05(13) 26_555 1_555
O1 Np O2 177.0(3) 26_555 2_555
O1 Np O3 89.6(4) 26_555 1_555
O1 Np O3 89.6(4) 26_555 2_555
O2 Np O2 92.98(2) 1_555 2_555
O2 Np O3 90.4(3) 1_555 1_555
O2 Np O3 90.4(3) 1_555 2_555
O2 Np O3 90.4(3) 2_555 1_555
O2 Np O3 90.4(3) 2_555 2_555
O3 Np O3 179.0(5) 1_555 2_555
O1 Na1 O1 95.2(5) 1_555 2_565
O1 Na1 O2 175.1(4) 1_555 11_555
O1 Na1 O2 89.7(2) 1_555 12_555
O1 Na1 O3 92.9(3) 1_555 1_555
O1 Na1 O3 92.9(3) 1_555 2_565
O1 Na1 O2 89.7(2) 2_565 11_555
O1 Na1 O2 175.1(4) 2_565 12_555
O1 Na1 O3 92.9(3) 2_565 1_555
O1 Na1 O3 92.9(3) 2_565 2_565
O2 Na1 O2 85.35(19) 11_555 12_555
O2 Na1 O3 86.8(3) 11_555 1_555
O2 Na1 O3 86.8(3) 11_555 2_565
O2 Na1 O3 86.8(3) 12_555 1_555
O2 Na1 O3 86.8(3) 12_555 2_565
O3 Na1 O3 171.4(4) 1_555 2_565
O1 Na2 O1 180.0000(17 1_555 26_555
O1 Na2 O3 98.1(3) 1_555 1_555
O1 Na2 O3 98.1(3) 1_555 3_555
O1 Na2 O3 81.9(3) 1_555 26_555
O1 Na2 O3 81.9(3) 1_555 28_555
O1 Na2 O3 81.9(3) 26_555 1_555
O1 Na2 O3 81.9(3) 26_555 3_555
O1 Na2 O3 98.1(3) 26_555 26_555
O1 Na2 O3 98.1(3) 26_555 28_555
O3 Na2 O3 91.1(6) 1_555 3_555
O3 Na2 O3 88.9(3) 1_555 26_555
O3 Na2 O3 180.0(6) 1_555 28_555
O3 Na2 O3 180.0(6) 3_555 26_555
O3 Na2 O3 88.9(3) 3_555 28_555
O3 Na2 O3 91.1(6) 26_555 28_555
O2 Na3 O2 180.0000(10 1_555 12_555
O2 Na3 O3 81.62(14) 1_555 1_555
O2 Na3 O3 98.4(3) 1_555 12_555
O2 Na3 O3 81.6(3) 1_555 19_555
O2 Na3 O3 98.4(3) 1_555 26_555
O2 Na3 O3 98.4(3) 12_555 1_555
O2 Na3 O3 81.6(3) 12_555 12_555
O2 Na3 O3 98.4(3) 12_555 19_555
O2 Na3 O3 81.6(3) 12_555 26_555
O3 Na3 O3 89.0(6) 1_555 12_555
O3 Na3 O3 163.2(6) 1_555 19_555
O3 Na3 O3 93.5(3) 1_555 26_555
O3 Na3 O3 93.5(3) 12_555 19_555
O3 Na3 O3 163.2(6) 12_555 26_555
O3 Na3 O3 89.0(6) 19_555 26_555
Np O1 Np 93.08(19) 25_555 27_555
Np O1 Na1 91.0(2) 25_555 1_555
Np O1 Na1 175.9(4) 25_555 3_555
Np O1 Na2 90.09(13) 25_555 1_555
Np O1 Na2 90.09(13) 25_555 4_565
Np O1 Na1 175.9(4) 27_555 1_555
Np O1 Na1 91.0(2) 27_555 3_555
Np O1 Na2 90.09(13) 27_555 1_555
Np O1 Na2 90.09(13) 27_555 4_565
Na1 O1 Na1 84.8(5) 1_555 3_555
Na1 O1 Na2 89.9(2) 1_555 1_555
Na1 O1 Na2 89.9(2) 1_555 4_565
Na1 O1 Na2 89.9(2) 3_555 1_555
Na1 O1 Na2 89.9(2) 3_555 4_565
Na2 O1 Na2 179.7451(12 1_555 4_565
Np O2 Np 180.00(5) 1_555 19_555
Np O2 Na1 90.8(3) 1_555 11_545
Np O2 Na1 89.17(14) 1_555 25_545
Np O2 Na3 90.00 1_555 1_555
Np O2 Na3 90.00(2) 1_555 7_555
Np O2 Na1 89.17(14) 19_555 11_545
Np O2 Na1 90.8(3) 19_555 25_545
Np O2 Na3 90.00(2) 19_555 1_555
Np O2 Na3 90.00(2) 19_555 7_555
Na1 O2 Na1 180.0(4) 11_545 25_545
Na1 O2 Na3 90.00(20) 11_545 1_555
Na1 O2 Na3 90.00(20) 11_545 7_555
Na1 O2 Na3 90.00(20) 25_545 1_555
Na1 O2 Na3 90.00(20) 25_545 7_555
Na3 O2 Na3 180.0000(10 1_555 7_555
Np O3 Na1 176.2(5) 1_555 1_555
Np O3 Na2 98.4(2) 1_555 1_555
Np O3 Na2 98.4(2) 1_555 3_555
Np O3 Na3 98.0(2) 1_555 1_555
Np O3 Na3 98.0(2) 1_555 8_555
Na1 O3 Na2 78.8(2) 1_555 1_555
Na1 O3 Na2 78.8(2) 1_555 3_555
Na1 O3 Na3 84.6(3) 1_555 1_555
Na1 O3 Na3 84.6(3) 1_555 8_555
Na2 O3 Na2 86.6(3) 1_555 3_555
Na2 O3 Na3 88.81(4) 1_555 1_555
Na2 O3 Na3 163.4(3) 1_555 8_555
Na2 O3 Na3 163.4(3) 3_555 1_555
Na2 O3 Na3 88.8(3) 3_555 8_555
Na3 O3 Na3 91.0(3) 1_555 8_555

loop_
_geom_bond_atom_site_label_1
_geom_bond_atom_site_label_2
_geom_bond_distance
_geom_bond_site_symmetry_2
Np O1 2.417(6) 25_544
Np O1 2.417(6) 26_555
Np O2 2.3001(6) 1_555
Np O2 2.3001(6) 2_555
Np O3 2.066(6) 1_555
Np O3 2.066(6) 2_555
Na1 O1 2.267(8) 1_555
Na1 O1 2.267(8) 2_565
Na1 O2 2.461(6) 11_555
Na1 O2 2.461(6) 12_555
Na1 O3 2.756(6) 1_555
Na1 O3 2.756(6) 2_565
Na2 O1 2.40720(10) 1_555
Na2 O1 2.40720(10) 26_555
Na2 O3 2.432(8) 1_555
Na2 O3 2.432(8) 3_555
Na2 O3 2.432(8) 26_555
Na2 O3 2.432(8) 28_555
Na3 O2 2.40720(10) 1_555
Na3 O2 2.40720(10) 12_555
Na3 O3 2.338(7) 1_555
Na3 O3 2.338(7) 12_555
Na3 O3 2.338(7) 19_555
Na3 O3 2.338(7) 26_555
O1 Np 2.417(6) 25_555
O1 Np 2.417(6) 27_555
O1 Na1 2.267(8) 1_555
O1 Na1 2.267(8) 3_555
O1 Na2 2.40720(10) 1_555
O1 Na2 2.40720(10) 4_565
O2 Np 2.3001(6) 1_555
O2 Np 2.3001(6) 19_555
O2 Na1 2.461(6) 11_545
O2 Na1 2.461(6) 25_545
O2 Na3 2.40720(10) 1_555
O2 Na3 2.40720(10) 7_555
O3 Np 2.066(6) 1_555
O3 Na1 2.756(6) 1_555
O3 Na2 2.432(8) 1_555
O3 Na2 2.432(8) 3_555
O3 Na3 2.338(7) 1_555
O3 Na3 2.338(7) 8_555
